data_7709520
loop_
_publ_author_name
'Gupta, Iti'
'Manav, Neha'
'Lone, Mohsin'
'Raza, Md Kausar'
'Chavda, Jaydeepsinh'
'Mori, Shigeki'

_publ_section_title
;
 Luminescent Iridium(III) Dipyrrinato Complexes: Synthesis, X-ray
 Structures, DFT and Photocytotoxicity Studies of Glycosylated Derivatives
;
_journal_name_full 'Dalton Transactions'
_journal_paper_doi 10.1039/D1DT04218A
_journal_year 2022
_chemical_formula_moiety 'C35 H25 Ir N4 S'
_chemical_formula_sum 'C35 H25 Ir N4 S'
_chemical_formula_weight 725.85
_chemical_name_systematic Ir-thia-IG
_space_group_crystal_system monoclinic
_space_group_IT_number 14
_space_group_name_Hall '-P 2yn'
_space_group_name_H-M_alt 'P 1 21/n 1'
_atom_sites_solution_hydrogens geom
_atom_sites_solution_primary dual
_atom_sites_solution_secondary difmap
_audit_creation_date 2020-06-29
_audit_creation_method
;
Olex2 1.3
(compiled 2020.02.04 svn.rd84adfe8 for OlexSys, GUI svn.r6032)
;
_audit_update_record
;
2020-08-11 deposited with the CCDC.	2022-02-15 downloaded from the CCDC.
;
_cell_angle_alpha 90
_cell_angle_beta 93.517(3)
_cell_angle_gamma 90
_cell_formula_units_Z 4
_cell_length_a 14.5183(4)
_cell_length_b 9.2894(3)
_cell_length_c 20.2339(6)
_cell_measurement_reflns_used 8060
_cell_measurement_temperature 100
_cell_measurement_theta_max 25.3790
_cell_measurement_theta_min 2.1160
_cell_volume 2723.73(14)
_computing_cell_refinement 'CrysAlisPro 1.171.40.67a (Rigaku OD, 2019)'
_computing_data_collection Apex-III
_computing_data_reduction 'CrysAlisPro 1.171.40.67a (Rigaku OD, 2019)'
_computing_molecular_graphics 'Olex2 1.3 (Dolomanov et al., 2009)'
_computing_publication_material 'Olex2 1.3 (Dolomanov et al., 2009)'
_computing_structure_refinement 'SHELXL 2018/3 (Sheldrick, 2015)'
_computing_structure_solution 'SHELXT  (Sheldrick, 2015)'
_diffrn_ambient_temperature 100
_diffrn_detector 'CCD plate'
_diffrn_measured_fraction_theta_full 1.000
_diffrn_measured_fraction_theta_max 1.000
_diffrn_measurement_details
;
List of Runs (angles in degrees, time in seconds):

  # Type    Start    End  Width  t~exp~   \w     \q     \k     \f   Frames
#--------------------------------------------------------------------------
  1  \f   -138.17  61.83   0.50    1.00  13.02 -13.22 -30.17    --   400
  2  \w    -94.73 -12.73   0.50    1.00    --  -35.64 116.35  -4.95  164
  3  \w   -103.14  11.86   0.50    1.00    --  -13.22 -59.77-123.73  230
  4  \w    -52.42  21.58   0.50    1.00    --  -13.22  83.74 -29.95  148
  5  \f   -101.99  62.01   0.50    1.00  12.52 -13.22 -59.07    --   328
;
_diffrn_measurement_device 'abstract diffractometer'
_diffrn_measurement_device_type 'Bruker D8 venture'
_diffrn_measurement_method '\w and \f scans'
_diffrn_orient_matrix_type 'CrysAlisPro convention (1999,Acta A55,543-557)'
_diffrn_orient_matrix_UB_11 0.0106435000
_diffrn_orient_matrix_UB_12 -0.0073705000
_diffrn_orient_matrix_UB_13 0.0344993000
_diffrn_orient_matrix_UB_21 -0.0472909000
_diffrn_orient_matrix_UB_22 0.0091508000
_diffrn_orient_matrix_UB_23 0.0059372000
_diffrn_orient_matrix_UB_31 -0.0068116000
_diffrn_orient_matrix_UB_32 -0.0754647000
_diffrn_orient_matrix_UB_33 -0.0027005000
_diffrn_radiation_monochromator graphite
_diffrn_radiation_probe x-ray
_diffrn_radiation_type 'Mo K\a'
_diffrn_radiation_wavelength 0.71073
_diffrn_reflns_av_R_equivalents 0.0835
_diffrn_reflns_av_unetI/netI 0.0604
_diffrn_reflns_Laue_measured_fraction_full 1.000
_diffrn_reflns_Laue_measured_fraction_max 1.000
_diffrn_reflns_limit_h_max 19
_diffrn_reflns_limit_h_min -19
_diffrn_reflns_limit_k_max 12
_diffrn_reflns_limit_k_min -12
_diffrn_reflns_limit_l_max 26
_diffrn_reflns_limit_l_min -26
_diffrn_reflns_number 49498
_diffrn_reflns_point_group_measured_fraction_full 1.000
_diffrn_reflns_point_group_measured_fraction_max 1.000
_diffrn_reflns_theta_full 25.242
_diffrn_reflns_theta_max 27.999
_diffrn_reflns_theta_min 2.017
_diffrn_source 'fine-focus sealed X-ray tube'
_diffrn_source_type 'Enhance (Mo) X-ray Source'
_exptl_absorpt_coefficient_mu 5.012
_exptl_absorpt_correction_T_max 1.00000
_exptl_absorpt_correction_T_min 0.20630
_exptl_absorpt_correction_type multi-scan
_exptl_absorpt_process_details
;
CrysAlisPro 1.171.40.67a (Rigaku Oxford Diffraction, 2019)
Empirical absorption correction using spherical harmonics,
 implemented in SCALE3 ABSPACK scaling algorithm.
;
_exptl_crystal_colour black
_exptl_crystal_colour_primary black
_exptl_crystal_density_diffrn 1.770
_exptl_crystal_density_method 'not measured'
_exptl_crystal_description block
_exptl_crystal_F_000 1424
_exptl_crystal_size_max 0.8
_exptl_crystal_size_mid 0.4
_exptl_crystal_size_min 0.1
_refine_diff_density_max 2.047
_refine_diff_density_min -2.022
_refine_diff_density_rms 0.170
_refine_ls_extinction_method none
_refine_ls_goodness_of_fit_ref 0.976
_refine_ls_hydrogen_treatment constr
_refine_ls_matrix_type full
_refine_ls_number_parameters 407
_refine_ls_number_reflns 6571
_refine_ls_number_restraints 272
_refine_ls_restrained_S_all 0.957
_refine_ls_R_factor_all 0.0589
_refine_ls_R_factor_gt 0.0345
_refine_ls_shift/su_max 0.002
_refine_ls_shift/su_mean 0.000
_refine_ls_structure_factor_coef Fsqd
_refine_ls_weighting_details 'w=1/[\s^2^(Fo^2^)+(0.0302P)^2^] where P=(Fo^2^+2Fc^2^)/3'
_refine_ls_weighting_scheme calc
_refine_ls_wR_factor_gt 0.0623
_refine_ls_wR_factor_ref 0.0675
_reflns_Friedel_coverage 0.000
_reflns_number_gt 5033
_reflns_number_total 6571
_reflns_threshold_expression 'I > 2\s(I)'
_cod_data_source_file d1dt04218a2.cif
_cod_data_source_block mo_sam6
_cod_database_code 7709520
_shelx_shelxl_version_number 2018/3
_chemical_oxdiff_formula 'C35 H25 Ir N4 S1'
_shelx_space_group_comment
;
The symmetry employed for this shelxl refinement is uniquely defined
by the following loop, which should always be used as a source of
symmetry information in preference to the above space-group names.
They are only intended as comments.
;
_shelx_estimated_absorpt_t_max 0.634
_shelx_estimated_absorpt_t_min 0.108
_reflns_odcompleteness_completeness 70.06
_reflns_odcompleteness_iscentric 1
_reflns_odcompleteness_theta 41.25
_olex2_refinement_description
;
1. Fixed Uiso
 At 1.2 times of:
  All C(H) groups
2. Shared sites
{C32, C132}
3. Uiso/Uaniso restraints and constraints
S1 \\sim C32 \\sim C33 \\sim C34 \\sim C35 \\sim S101 \\sim C132 \\sim C133
\\sim C134 \\sim C135: within 2A with sigma of 0.015 and sigma for terminal
atoms of 0.03 within 2A
Uanis(S1) \\sim Ueq, Uanis(C32) \\sim Ueq, Uanis(C33) \\sim Ueq, Uanis(C34)
\\sim Ueq, Uanis(C35) \\sim Ueq, Uanis(S101) \\sim Ueq, Uanis(C132) \\sim Ueq,
Uanis(C133) \\sim Ueq, Uanis(C134) \\sim Ueq, Uanis(C135) \\sim Ueq: with sigma
of 0.015 and sigma for terminal atoms of 0.03
Uanis(C32) = Uanis(C132)
4. Rigid body (RIGU) restrains
 S1, C32, C33, C34, C35, S101, C132, C133, C134, C135
 with sigma for 1-2 distances of 0.004 and sigma for 1-3 distances of 0.004
5. Same fragment restrains
{S1, C32, C33, C34, C35} sigma for 1-2: 0.02, 1-3: 0.04
as in
{S101, C132, C133, C134, C135}
6. Others
 Sof(S101)=Sof(C132)=Sof(C133)=Sof(H133)=Sof(C134)=Sof(H134)=Sof(C135)=
 Sof(H135)=1-FVAR(1)
 Sof(S1)=Sof(C32)=Sof(C33)=Sof(H33)=Sof(C34)=Sof(H34)=Sof(C35)=Sof(H35)=FVAR(1)
7.a Aromatic/amide H refined with riding coordinates:
 C1(H1), C2(H2), C3(H3), C4(H4), C8(H8), C9(H9), C10(H10), C11(H11), C12(H12),
 C13(H13), C14(H14), C15(H15), C19(H19), C20(H20), C21(H21), C22(H22), C23(H23),
  C24(H24), C25(H25), C29(H29), C30(H30), C31(H31), C33(H33), C34(H34),
 C35(H35), C133(H133), C134(H134), C135(H135)
;
_olex2_submission_special_instructions 'No special instructions were received'
_oxdiff_exptl_absorpt_empirical_details
;
Empirical correction (ABSPACK) includes:
- Absorption correction using spherical harmonics
- Frame scaling
;
_oxdiff_exptl_absorpt_empirical_full_max 2.884
_oxdiff_exptl_absorpt_empirical_full_min 0.637

loop_
_space_group_symop_operation_xyz
'x, y, z'
'-x+1/2, y+1/2, -z+1/2'
'-x, -y, -z'
'x-1/2, -y-1/2, z-1/2'

loop_
_atom_site_label
_atom_site_type_symbol
_atom_site_fract_x
_atom_site_fract_y
_atom_site_fract_z
_atom_site_U_iso_or_equiv
_atom_site_adp_type
_atom_site_occupancy
_atom_site_site_symmetry_order
_atom_site_calc_flag
_atom_site_refinement_flags_posn
_atom_site_refinement_flags_adp
_atom_site_refinement_flags_occupancy
_atom_site_disorder_assembly
_atom_site_disorder_group
Ir1 Ir 0.72130(2) 0.26500(2) 0.45881(2) 0.01365(6) Uani 1 1 d . . . . .
N1 N 0.7214(2) 0.4467(3) 0.51583(17) 0.0160(8) Uani 1 1 d . . . . .
N2 N 0.7192(2) 0.0976(3) 0.39317(17) 0.0161(8) Uani 1 1 d . . . . .
N3 N 0.8031(2) 0.1581(3) 0.53449(17) 0.0158(8) Uani 1 1 d . . . . .
N4 N 0.6058(2) 0.1799(3) 0.50556(17) 0.0150(7) Uani 1 1 d . . . . .
C1 C 0.6576(3) 0.4781(4) 0.5593(2) 0.0170(9) Uani 1 1 d . . . . .
H1 H 0.608235 0.412474 0.564137 0.020 Uiso 1 1 calc R U . . .
C2 C 0.6611(3) 0.6022(4) 0.5972(2) 0.0203(10) Uani 1 1 d . . . . .
H2 H 0.615687 0.621034 0.627978 0.024 Uiso 1 1 calc R U . . .
C3 C 0.7327(3) 0.6987(4) 0.5893(2) 0.0223(10) Uani 1 1 d . . . . .
H3 H 0.737137 0.784519 0.614761 0.027 Uiso 1 1 calc R U . . .
C4 C 0.7969(3) 0.6688(4) 0.5442(2) 0.0195(10) Uani 1 1 d . . . . .
H4 H 0.845938 0.734505 0.538474 0.023 Uiso 1 1 calc R U . . .
C5 C 0.7910(3) 0.5427(4) 0.5066(2) 0.0152(9) Uani 1 1 d . . . . .
C6 C 0.8535(3) 0.4985(4) 0.4568(2) 0.0169(9) Uani 1 1 d . . . . .
C7 C 0.8323(3) 0.3649(4) 0.4246(2) 0.0171(9) Uani 1 1 d . . . . .
C8 C 0.8922(3) 0.3189(4) 0.3777(2) 0.0204(9) Uani 1 1 d . . . . .
H8 H 0.880885 0.229600 0.355833 0.024 Uiso 1 1 calc R U . . .
C9 C 0.9688(3) 0.4009(5) 0.3621(2) 0.0251(10) Uani 1 1 d . . . . .
H9 H 1.008161 0.367528 0.329563 0.030 Uiso 1 1 calc R U . . .
C10 C 0.9872(3) 0.5312(5) 0.3941(2) 0.0246(10) Uani 1 1 d . . . . .
H10 H 1.039448 0.586495 0.383706 0.029 Uiso 1 1 calc R U . . .
C11 C 0.9297(3) 0.5797(4) 0.4407(2) 0.0242(10) Uani 1 1 d . . . . .
H11 H 0.941899 0.669272 0.462132 0.029 Uiso 1 1 calc R U . . .
C12 C 0.7547(3) -0.0353(4) 0.4071(2) 0.0210(10) Uani 1 1 d . . . . .
H12 H 0.784567 -0.052228 0.449441 0.025 Uiso 1 1 calc R U . . .
C13 C 0.7489(3) -0.1463(4) 0.3617(2) 0.0237(10) Uani 1 1 d . . . . .
H13 H 0.773854 -0.238290 0.372852 0.028 Uiso 1 1 calc R U . . .
C14 C 0.7066(3) -0.1218(5) 0.3002(2) 0.0279(11) Uani 1 1 d . . . . .
H14 H 0.702399 -0.196647 0.268182 0.033 Uiso 1 1 calc R U . . .
C15 C 0.6701(3) 0.0121(5) 0.2854(2) 0.0237(10) Uani 1 1 d . . . . .
H15 H 0.640933 0.029942 0.242857 0.028 Uiso 1 1 calc R U . . .
C16 C 0.6759(3) 0.1216(4) 0.3326(2) 0.0174(9) Uani 1 1 d . . . . .
C17 C 0.6366(3) 0.2666(4) 0.3249(2) 0.0191(9) Uani 1 1 d . . . . .
C18 C 0.6465(3) 0.3540(4) 0.3825(2) 0.0171(9) Uani 1 1 d . . . . .
C19 C 0.6063(3) 0.4915(4) 0.3775(2) 0.0212(10) Uani 1 1 d . . . . .
H19 H 0.611210 0.553845 0.414763 0.025 Uiso 1 1 calc R U . . .
C20 C 0.5600(3) 0.5388(5) 0.3198(3) 0.0273(11) Uani 1 1 d . . . . .
H20 H 0.532789 0.631864 0.318419 0.033 Uiso 1 1 calc R U . . .
C21 C 0.5526(3) 0.4523(5) 0.2640(2) 0.0269(11) Uani 1 1 d . . . . .
H21 H 0.521390 0.486444 0.224477 0.032 Uiso 1 1 calc R U . . .
C22 C 0.5910(3) 0.3158(5) 0.2662(2) 0.0228(10) Uani 1 1 d . . . . .
H22 H 0.586461 0.255898 0.228037 0.027 Uiso 1 1 calc R U . . .
C23 C 0.8936(3) 0.1325(4) 0.5329(2) 0.0186(9) Uani 1 1 d . . . . .
H23 H 0.930637 0.164728 0.498747 0.022 Uiso 1 1 calc R U . . .
C24 C 0.9270(3) 0.0521(4) 0.5879(2) 0.0203(10) Uani 1 1 d . . . . .
H24 H 0.988605 0.020240 0.597130 0.024 Uiso 1 1 calc R U . . .
C25 C 0.8531(3) 0.0284(4) 0.6257(2) 0.0190(9) Uani 1 1 d . . . . .
H25 H 0.854247 -0.022294 0.666528 0.023 Uiso 1 1 calc R U . . .
C26 C 0.7740(3) 0.0943(4) 0.5924(2) 0.0160(9) Uani 1 1 d . . . . .
C27 C 0.6813(3) 0.0896(4) 0.6103(2) 0.0148(9) Uani 1 1 d . . . . .
C28 C 0.6033(3) 0.1294(4) 0.5706(2) 0.0159(9) Uani 1 1 d . . . . .
C29 C 0.5089(3) 0.1271(4) 0.5871(2) 0.0193(10) Uani 1 1 d . . . . .
H29 H 0.486799 0.099551 0.628533 0.023 Uiso 1 1 calc R U . . .
C30 C 0.4565(3) 0.1712(4) 0.5330(2) 0.0220(10) Uani 1 1 d . . . . .
H30 H 0.391207 0.179124 0.528968 0.026 Uiso 1 1 calc R U . . .
C31 C 0.5187(3) 0.2031(4) 0.4838(2) 0.0183(9) Uani 1 1 d . . . . .
H31 H 0.500461 0.236753 0.440607 0.022 Uiso 1 1 calc R U . . .
S1 S 0.72795(19) 0.0798(3) 0.74783(12) 0.0239(6) Uani 0.633(4) 1 d D U P A 1
C32 C 0.6656(3) 0.0255(4) 0.6758(2) 0.0175(9) Uani 0.633(4) 1 d D U P A 1
C33 C 0.6113(7) -0.0855(12) 0.6895(6) 0.019(2) Uani 0.633(4) 1 d D U P A 1
H33 H 0.572690 -0.131148 0.656169 0.022 Uiso 0.633(4) 1 calc R U P A 1
C34 C 0.6142(14) -0.130(2) 0.7547(7) 0.0184(19) Uani 0.633(4) 1 d D U P A 1
H34 H 0.577307 -0.205677 0.770733 0.022 Uiso 0.633(4) 1 calc R U P A 1
C35 C 0.6768(13) -0.0531(17) 0.7932(7) 0.023(2) Uani 0.633(4) 1 d D U P A 1
H35 H 0.690597 -0.069968 0.839072 0.027 Uiso 0.633(4) 1 calc R U P A 1
S101 S 0.5829(3) -0.1090(5) 0.6844(3) 0.0173(11) Uani 0.367(4) 1 d D U P A 2
C132 C 0.6656(3) 0.0255(4) 0.6758(2) 0.0175(9) Uani 0.367(4) 1 d D U P A 2
C133 C 0.7091(13) 0.0494(19) 0.7343(8) 0.026(3) Uani 0.367(4) 1 d D U P A 2
H133 H 0.756114 0.120308 0.739961 0.032 Uiso 0.367(4) 1 calc R U P A 2
C134 C 0.683(2) -0.033(3) 0.7867(12) 0.025(3) Uani 0.367(4) 1 d D U P A 2
H134 H 0.706736 -0.022462 0.831237 0.031 Uiso 0.367(4) 1 calc R U P A 2
C135 C 0.619(3) -0.134(4) 0.7657(10) 0.017(3) Uani 0.367(4) 1 d D U P A 2
H135 H 0.596349 -0.207774 0.792880 0.021 Uiso 0.367(4) 1 calc R U P A 2

loop_
_atom_site_aniso_label
_atom_site_aniso_U_11
_atom_site_aniso_U_22
_atom_site_aniso_U_33
_atom_site_aniso_U_23
_atom_site_aniso_U_13
_atom_site_aniso_U_12
Ir1 0.01206(8) 0.01792(9) 0.01071(9) 0.00006(7) -0.00143(6) -0.00210(6)
N1 0.0156(18) 0.0193(17) 0.013(2) -0.0006(14) -0.0034(16) -0.0023(13)
N2 0.0116(18) 0.0220(17) 0.015(2) -0.0033(14) -0.0017(15) -0.0027(13)
N3 0.0148(19) 0.0198(17) 0.013(2) -0.0025(14) -0.0005(16) -0.0032(13)
N4 0.0138(18) 0.0192(17) 0.012(2) -0.0032(14) 0.0001(15) -0.0062(13)
C1 0.011(2) 0.021(2) 0.019(3) 0.0026(17) -0.0004(19) 0.0000(15)
C2 0.025(2) 0.021(2) 0.015(3) -0.0004(17) -0.001(2) 0.0030(17)
C3 0.024(2) 0.017(2) 0.024(3) -0.0032(18) -0.006(2) 0.0026(17)
C4 0.020(2) 0.019(2) 0.018(3) 0.0014(18) -0.003(2) -0.0040(16)
C5 0.014(2) 0.020(2) 0.011(2) 0.0063(16) -0.0036(18) -0.0033(15)
C6 0.014(2) 0.024(2) 0.012(2) 0.0028(17) -0.0032(18) -0.0036(16)
C7 0.017(2) 0.026(2) 0.008(2) 0.0037(17) -0.0027(18) -0.0040(16)
C8 0.018(2) 0.028(2) 0.015(3) 0.0030(18) -0.0044(19) -0.0010(17)
C9 0.019(2) 0.040(3) 0.016(3) 0.007(2) 0.004(2) 0.0009(19)
C10 0.017(2) 0.039(3) 0.018(3) 0.006(2) -0.001(2) -0.0096(19)
C11 0.024(3) 0.027(2) 0.021(3) 0.0038(19) -0.003(2) -0.0067(18)
C12 0.018(2) 0.027(2) 0.018(3) 0.0012(18) 0.002(2) -0.0016(17)
C13 0.021(2) 0.023(2) 0.026(3) -0.0031(19) 0.004(2) -0.0005(17)
C14 0.022(3) 0.032(2) 0.030(3) -0.014(2) 0.007(2) -0.0026(19)
C15 0.019(2) 0.038(3) 0.014(3) -0.008(2) 0.004(2) -0.0043(19)
C16 0.008(2) 0.031(2) 0.014(2) -0.0012(18) 0.0039(18) -0.0053(16)
C17 0.013(2) 0.030(2) 0.013(2) 0.0005(18) -0.0029(17) -0.0056(17)
C18 0.010(2) 0.026(2) 0.015(2) -0.0018(18) -0.0009(18) -0.0051(16)
C19 0.022(2) 0.021(2) 0.020(3) 0.0012(18) -0.004(2) -0.0022(17)
C20 0.021(2) 0.029(2) 0.032(3) 0.005(2) -0.006(2) -0.0005(18)
C21 0.020(2) 0.039(3) 0.021(3) 0.012(2) -0.005(2) -0.0034(19)
C22 0.016(2) 0.038(2) 0.014(3) 0.002(2) -0.0002(19) -0.0062(18)
C23 0.014(2) 0.028(2) 0.015(3) 0.0023(18) 0.0008(19) -0.0062(16)
C24 0.011(2) 0.029(2) 0.021(3) 0.0009(19) -0.0007(19) 0.0012(17)
C25 0.021(2) 0.020(2) 0.015(2) 0.0012(17) -0.005(2) -0.0014(16)
C26 0.019(2) 0.0160(19) 0.013(2) -0.0022(16) -0.0007(19) -0.0047(16)
C27 0.019(2) 0.0126(18) 0.013(2) -0.0061(16) -0.0022(18) -0.0032(15)
C28 0.017(2) 0.0161(19) 0.015(2) -0.0014(16) 0.0015(19) -0.0022(15)
C29 0.018(2) 0.018(2) 0.023(3) -0.0006(18) 0.007(2) -0.0033(16)
C30 0.014(2) 0.021(2) 0.032(3) -0.0023(19) 0.007(2) 0.0003(16)
C31 0.019(2) 0.0170(19) 0.018(2) -0.0034(17) -0.0037(19) -0.0030(16)
S1 0.0274(13) 0.0336(13) 0.0103(12) -0.0014(9) -0.0004(9) -0.0161(9)
C32 0.018(2) 0.0173(18) 0.018(2) -0.0007(16) 0.0028(17) -0.0017(14)
C33 0.012(5) 0.024(4) 0.020(4) -0.004(3) -0.003(4) -0.004(3)
C34 0.015(4) 0.020(3) 0.020(4) 0.000(4) 0.003(4) -0.004(3)
C35 0.025(4) 0.029(5) 0.015(4) 0.008(3) 0.005(3) -0.007(3)
S101 0.017(2) 0.0192(19) 0.016(2) 0.0005(14) 0.0027(18) -0.0054(15)
C132 0.018(2) 0.0173(18) 0.018(2) -0.0007(16) 0.0028(17) -0.0017(14)
C133 0.025(5) 0.029(5) 0.025(5) -0.003(4) 0.002(4) -0.005(4)
C134 0.025(5) 0.031(6) 0.019(5) -0.005(4) -0.003(5) -0.004(5)
C135 0.020(5) 0.024(5) 0.008(5) -0.001(5) -0.001(5) 0.002(4)

loop_
_atom_type_symbol
_atom_type_description
_atom_type_scat_dispersion_real
_atom_type_scat_dispersion_imag
_atom_type_scat_source
C C 0.0033 0.0016 'International Tables Vol C Tables 4.2.6.8 and 6.1.1.4'
H H 0.0000 0.0000 'International Tables Vol C Tables 4.2.6.8 and 6.1.1.4'
Ir Ir -1.4442 7.9887 'International Tables Vol C Tables 4.2.6.8 and 6.1.1.4'
N N 0.0061 0.0033 'International Tables Vol C Tables 4.2.6.8 and 6.1.1.4'
S S 0.1246 0.1234 'International Tables Vol C Tables 4.2.6.8 and 6.1.1.4'

loop_
_geom_angle_atom_site_label_1
_geom_angle_atom_site_label_2
_geom_angle_atom_site_label_3
_geom_angle
_geom_angle_site_symmetry_1
_geom_angle_site_symmetry_3
_geom_angle_publ_flag
N1 Ir1 N3 89.90(12) . . ?
N1 Ir1 N4 91.66(12) . . ?
N2 Ir1 N1 173.83(13) . . ?
N2 Ir1 N3 95.62(13) . . ?
N2 Ir1 N4 91.48(12) . . ?
N3 Ir1 N4 85.82(13) . . ?
C7 Ir1 N1 80.85(15) . . ?
C7 Ir1 N2 96.15(15) . . ?
C7 Ir1 N3 92.24(14) . . ?
C7 Ir1 N4 172.27(15) . . ?
C18 Ir1 N1 94.33(15) . . ?
C18 Ir1 N2 80.10(15) . . ?
C18 Ir1 N3 175.62(14) . . ?
C18 Ir1 N4 95.19(14) . . ?
C18 Ir1 C7 87.30(16) . . ?
C1 N1 Ir1 124.8(3) . . ?
C1 N1 C5 119.4(3) . . ?
C5 N1 Ir1 115.8(3) . . ?
C12 N2 Ir1 124.5(3) . . ?
C12 N2 C16 118.9(4) . . ?
C16 N2 Ir1 116.6(3) . . ?
C23 N3 Ir1 124.9(3) . . ?
C23 N3 C26 107.0(3) . . ?
C26 N3 Ir1 128.0(3) . . ?
C28 N4 Ir1 127.5(3) . . ?
C31 N4 Ir1 123.5(3) . . ?
C31 N4 C28 106.6(3) . . ?
N1 C1 H1 118.7 . . ?
N1 C1 C2 122.6(4) . . ?
C2 C1 H1 118.7 . . ?
C1 C2 H2 120.8 . . ?
C1 C2 C3 118.4(4) . . ?
C3 C2 H2 120.8 . . ?
C2 C3 H3 120.3 . . ?
C4 C3 C2 119.4(4) . . ?
C4 C3 H3 120.3 . . ?
C3 C4 H4 119.7 . . ?
C3 C4 C5 120.7(4) . . ?
C5 C4 H4 119.7 . . ?
N1 C5 C4 119.6(4) . . ?
N1 C5 C6 114.0(3) . . ?
C4 C5 C6 126.4(4) . . ?
C7 C6 C5 115.8(3) . . ?
C11 C6 C5 123.1(4) . . ?
C11 C6 C7 121.1(4) . . ?
C6 C7 Ir1 113.5(3) . . ?
C8 C7 Ir1 129.6(3) . . ?
C8 C7 C6 116.8(4) . . ?
C7 C8 H8 119.2 . . ?
C7 C8 C9 121.7(4) . . ?
C9 C8 H8 119.2 . . ?
C8 C9 H9 120.0 . . ?
C10 C9 C8 120.1(4) . . ?
C10 C9 H9 120.0 . . ?
C9 C10 H10 120.1 . . ?
C11 C10 C9 119.8(4) . . ?
C11 C10 H10 120.1 . . ?
C6 C11 H11 119.8 . . ?
C10 C11 C6 120.5(4) . . ?
C10 C11 H11 119.8 . . ?
N2 C12 H12 118.9 . . ?
N2 C12 C13 122.3(4) . . ?
C13 C12 H12 118.9 . . ?
C12 C13 H13 120.5 . . ?
C14 C13 C12 119.0(4) . . ?
C14 C13 H13 120.5 . . ?
C13 C14 H14 120.3 . . ?
C13 C14 C15 119.5(4) . . ?
C15 C14 H14 120.3 . . ?
C14 C15 H15 119.9 . . ?
C14 C15 C16 120.2(4) . . ?
C16 C15 H15 119.9 . . ?
N2 C16 C15 120.2(4) . . ?
N2 C16 C17 113.6(4) . . ?
C15 C16 C17 126.2(4) . . ?
C18 C17 C16 114.8(4) . . ?
C22 C17 C16 123.3(4) . . ?
C22 C17 C18 121.9(4) . . ?
C17 C18 Ir1 114.7(3) . . ?
C19 C18 Ir1 129.2(3) . . ?
C19 C18 C17 116.1(4) . . ?
C18 C19 H19 119.1 . . ?
C20 C19 C18 121.9(4) . . ?
C20 C19 H19 119.1 . . ?
C19 C20 H20 119.6 . . ?
C19 C20 C21 120.9(4) . . ?
C21 C20 H20 119.6 . . ?
C20 C21 H21 120.1 . . ?
C20 C21 C22 119.7(4) . . ?
C22 C21 H21 120.1 . . ?
C17 C22 H22 120.2 . . ?
C21 C22 C17 119.5(4) . . ?
C21 C22 H22 120.2 . . ?
N3 C23 H23 124.2 . . ?
N3 C23 C24 111.6(4) . . ?
C24 C23 H23 124.2 . . ?
C23 C24 H24 126.8 . . ?
C25 C24 C23 106.5(4) . . ?
C25 C24 H24 126.8 . . ?
C24 C25 H25 126.3 . . ?
C24 C25 C26 107.4(4) . . ?
C26 C25 H25 126.3 . . ?
N3 C26 C25 107.5(3) . . ?
N3 C26 C27 124.6(4) . . ?
C27 C26 C25 127.8(4) . . ?
C26 C27 C32 116.2(4) . . ?
C26 C27 C132 116.2(4) . . ?
C28 C27 C26 126.4(4) . . ?
C28 C27 C32 117.2(4) . . ?
C28 C27 C132 117.2(4) . . ?
N4 C28 C29 107.8(4) . . ?
C27 C28 N4 124.2(4) . . ?
C27 C28 C29 128.0(4) . . ?
C28 C29 H29 126.2 . . ?
C30 C29 C28 107.7(4) . . ?
C30 C29 H29 126.2 . . ?
C29 C30 H30 126.8 . . ?
C29 C30 C31 106.4(4) . . ?
C31 C30 H30 126.8 . . ?
N4 C31 C30 111.5(4) . . ?
N4 C31 H31 124.2 . . ?
C30 C31 H31 124.2 . . ?
C35 S1 C32 91.1(5) . . ?
C27 C32 S1 122.0(3) . . ?
C33 C32 C27 128.3(6) . . ?
C33 C32 S1 109.4(6) . . ?
C32 C33 H33 121.7 . . ?
C32 C33 C34 116.5(10) . . ?
C34 C33 H33 121.7 . . ?
C33 C34 H34 124.2 . . ?
C35 C34 C33 111.5(14) . . ?
C35 C34 H34 124.2 . . ?
S1 C35 H35 124.3 . . ?
C34 C35 S1 111.4(13) . . ?
C34 C35 H35 124.3 . . ?
C135 S101 C132 91.3(10) . . ?
C27 C132 S101 121.3(3) . . ?
C133 C132 C27 129.8(8) . . ?
C133 C132 S101 108.9(8) . . ?
C132 C133 H133 121.5 . . ?
C132 C133 C134 117.0(15) . . ?
C134 C133 H133 121.5 . . ?
C133 C134 H134 124.6 . . ?
C135 C134 C133 111(2) . . ?
C135 C134 H134 124.6 . . ?
S101 C135 H135 124.2 . . ?
C134 C135 S101 112(2) . . ?
C134 C135 H135 124.2 . . ?

loop_
_geom_bond_atom_site_label_1
_geom_bond_atom_site_label_2
_geom_bond_distance
_geom_bond_site_symmetry_2
_geom_bond_publ_flag
Ir1 N1 2.044(3) . ?
Ir1 N2 2.044(3) . ?
Ir1 N3 2.126(3) . ?
Ir1 N4 2.127(3) . ?
Ir1 C7 2.018(4) . ?
Ir1 C18 2.010(4) . ?
N1 C1 1.349(5) . ?
N1 C5 1.369(5) . ?
N2 C12 1.361(5) . ?
N2 C16 1.361(5) . ?
N3 C23 1.337(5) . ?
N3 C26 1.401(5) . ?
N4 C28 1.400(5) . ?
N4 C31 1.331(5) . ?
C1 H1 0.9500 . ?
C1 C2 1.384(5) . ?
C2 H2 0.9500 . ?
C2 C3 1.389(6) . ?
C3 H3 0.9500 . ?
C3 C4 1.373(6) . ?
C4 H4 0.9500 . ?
C4 C5 1.396(5) . ?
C5 C6 1.456(6) . ?
C6 C7 1.426(5) . ?
C6 C11 1.394(5) . ?
C7 C8 1.394(6) . ?
C8 H8 0.9500 . ?
C8 C9 1.399(6) . ?
C9 H9 0.9500 . ?
C9 C10 1.391(6) . ?
C10 H10 0.9500 . ?
C10 C11 1.374(6) . ?
C11 H11 0.9500 . ?
C12 H12 0.9500 . ?
C12 C13 1.380(6) . ?
C13 H13 0.9500 . ?
C13 C14 1.372(6) . ?
C14 H14 0.9500 . ?
C14 C15 1.378(6) . ?
C15 H15 0.9500 . ?
C15 C16 1.395(6) . ?
C16 C17 1.467(5) . ?
C17 C18 1.420(6) . ?
C17 C22 1.402(6) . ?
C18 C19 1.406(5) . ?
C19 H19 0.9500 . ?
C19 C20 1.383(6) . ?
C20 H20 0.9500 . ?
C20 C21 1.384(7) . ?
C21 H21 0.9500 . ?
C21 C22 1.385(6) . ?
C22 H22 0.9500 . ?
C23 H23 0.9500 . ?
C23 C24 1.401(6) . ?
C24 H24 0.9500 . ?
C24 C25 1.373(6) . ?
C25 H25 0.9500 . ?
C25 C26 1.433(5) . ?
C26 C27 1.417(5) . ?
C27 C28 1.398(5) . ?
C27 C32 1.483(6) . ?
C27 C132 1.483(6) . ?
C28 C29 1.430(5) . ?
C29 H29 0.9500 . ?
C29 C30 1.358(6) . ?
C30 H30 0.9500 . ?
C30 C31 1.415(6) . ?
C31 H31 0.9500 . ?
S1 C32 1.742(5) . ?
S1 C35 1.733(11) . ?
C32 C33 1.338(10) . ?
C33 H33 0.9500 . ?
C33 C34 1.382(16) . ?
C34 H34 0.9500 . ?
C34 C35 1.364(10) . ?
C35 H35 0.9500 . ?
S101 C132 1.749(5) . ?
S101 C135 1.708(18) . ?
C132 C133 1.326(14) . ?
C133 H133 0.9500 . ?
C133 C134 1.38(2) . ?
C134 H134 0.9500 . ?
C134 C135 1.370(15) . ?
C135 H135 0.9500 . ?

loop_
_geom_torsion_atom_site_label_1
_geom_torsion_atom_site_label_2
_geom_torsion_atom_site_label_3
_geom_torsion_atom_site_label_4
_geom_torsion
_geom_torsion_site_symmetry_1
_geom_torsion_site_symmetry_2
_geom_torsion_site_symmetry_3
_geom_torsion_site_symmetry_4
_geom_torsion_publ_flag
Ir1 N1 C1 C2 179.5(3) . . . . ?
Ir1 N1 C5 C4 -179.1(3) . . . . ?
Ir1 N1 C5 C6 0.3(4) . . . . ?
Ir1 N2 C12 C13 177.8(3) . . . . ?
Ir1 N2 C16 C15 -178.9(3) . . . . ?
Ir1 N2 C16 C17 -0.5(4) . . . . ?
Ir1 N3 C23 C24 -176.2(3) . . . . ?
Ir1 N3 C26 C25 176.5(2) . . . . ?
Ir1 N3 C26 C27 0.5(5) . . . . ?
Ir1 N4 C28 C27 -18.5(5) . . . . ?
Ir1 N4 C28 C29 161.5(2) . . . . ?
Ir1 N4 C31 C30 -163.0(3) . . . . ?
Ir1 C7 C8 C9 -177.2(3) . . . . ?
Ir1 C18 C19 C20 177.0(3) . . . . ?
N1 C1 C2 C3 0.9(6) . . . . ?
N1 C5 C6 C7 1.1(5) . . . . ?
N1 C5 C6 C11 -178.9(4) . . . . ?
N2 C12 C13 C14 0.5(6) . . . . ?
N2 C16 C17 C18 -2.9(5) . . . . ?
N2 C16 C17 C22 178.4(4) . . . . ?
N3 C23 C24 C25 -0.7(5) . . . . ?
N3 C26 C27 C28 8.9(6) . . . . ?
N3 C26 C27 C32 -176.1(3) . . . . ?
N3 C26 C27 C132 -176.1(3) . . . . ?
N4 C28 C29 C30 1.5(4) . . . . ?
C1 N1 C5 C4 2.5(6) . . . . ?
C1 N1 C5 C6 -178.0(3) . . . . ?
C1 C2 C3 C4 0.4(6) . . . . ?
C2 C3 C4 C5 -0.1(6) . . . . ?
C3 C4 C5 N1 -1.3(6) . . . . ?
C3 C4 C5 C6 179.3(4) . . . . ?
C4 C5 C6 C7 -179.5(4) . . . . ?
C4 C5 C6 C11 0.5(7) . . . . ?
C5 N1 C1 C2 -2.4(6) . . . . ?
C5 C6 C7 Ir1 -2.0(5) . . . . ?
C5 C6 C7 C8 -178.7(4) . . . . ?
C5 C6 C11 C10 178.8(4) . . . . ?
C6 C7 C8 C9 -1.1(6) . . . . ?
C7 C6 C11 C10 -1.2(6) . . . . ?
C7 C8 C9 C10 0.7(7) . . . . ?
C8 C9 C10 C11 -0.5(7) . . . . ?
C9 C10 C11 C6 0.8(7) . . . . ?
C11 C6 C7 Ir1 178.1(3) . . . . ?
C11 C6 C7 C8 1.3(6) . . . . ?
C12 N2 C16 C15 -1.4(6) . . . . ?
C12 N2 C16 C17 177.1(3) . . . . ?
C12 C13 C14 C15 -0.6(7) . . . . ?
C13 C14 C15 C16 -0.3(6) . . . . ?
C14 C15 C16 N2 1.3(6) . . . . ?
C14 C15 C16 C17 -176.9(4) . . . . ?
C15 C16 C17 C18 175.4(4) . . . . ?
C15 C16 C17 C22 -3.3(6) . . . . ?
C16 N2 C12 C13 0.5(6) . . . . ?
C16 C17 C18 Ir1 5.0(4) . . . . ?
C16 C17 C18 C19 -177.6(3) . . . . ?
C16 C17 C22 C21 177.3(4) . . . . ?
C17 C18 C19 C20 0.0(6) . . . . ?
C18 C17 C22 C21 -1.3(6) . . . . ?
C18 C19 C20 C21 -1.1(7) . . . . ?
C19 C20 C21 C22 0.9(7) . . . . ?
C20 C21 C22 C17 0.2(6) . . . . ?
C22 C17 C18 Ir1 -176.3(3) . . . . ?
C22 C17 C18 C19 1.1(6) . . . . ?
C23 N3 C26 C25 0.1(4) . . . . ?
C23 N3 C26 C27 -175.9(4) . . . . ?
C23 C24 C25 C26 0.7(4) . . . . ?
C24 C25 C26 N3 -0.5(4) . . . . ?
C24 C25 C26 C27 175.3(4) . . . . ?
C25 C26 C27 C28 -166.2(4) . . . . ?
C25 C26 C27 C32 8.7(6) . . . . ?
C25 C26 C27 C132 8.7(6) . . . . ?
C26 N3 C23 C24 0.4(5) . . . . ?
C26 C27 C28 N4 0.5(6) . . . . ?
C26 C27 C28 C29 -179.6(4) . . . . ?
C26 C27 C32 S1 50.6(5) . . . . ?
C26 C27 C32 C33 -123.1(8) . . . . ?
C26 C27 C132 S101 -129.4(4) . . . . ?
C26 C27 C132 C133 47.3(13) . . . . ?
C27 C28 C29 C30 -178.4(4) . . . . ?
C27 C32 C33 C34 175.5(13) . . . . ?
C27 C132 C133 C134 -176(2) . . . . ?
C28 N4 C31 C30 0.8(4) . . . . ?
C28 C27 C32 S1 -133.9(3) . . . . ?
C28 C27 C32 C33 52.3(9) . . . . ?
C28 C27 C132 S101 46.0(5) . . . . ?
C28 C27 C132 C133 -137.2(12) . . . . ?
C28 C29 C30 C31 -1.0(4) . . . . ?
C29 C30 C31 N4 0.2(4) . . . . ?
C31 N4 C28 C27 178.5(3) . . . . ?
C31 N4 C28 C29 -1.4(4) . . . . ?
S1 C32 C33 C34 1.1(17) . . . . ?
C32 C27 C28 N4 -174.4(3) . . . . ?
C32 C27 C28 C29 5.5(6) . . . . ?
C32 S1 C35 C34 -1.5(18) . . . . ?
C32 C33 C34 C35 -2(3) . . . . ?
C33 C34 C35 S1 2(3) . . . . ?
C35 S1 C32 C27 -174.6(8) . . . . ?
C35 S1 C32 C33 0.3(10) . . . . ?
S101 C132 C133 C134 1(3) . . . . ?
C132 C27 C28 N4 -174.4(3) . . . . ?
C132 C27 C28 C29 5.5(6) . . . . ?
C132 S101 C135 C134 6(3) . . . . ?
C132 C133 C134 C135 4(4) . . . . ?
C133 C134 C135 S101 -7(5) . . . . ?
C135 S101 C132 C27 173.2(16) . . . . ?
C135 S101 C132 C133 -4.2(18) . . . . ?
